data_7155504
loop_
_publ_author_name
'Goggins, Sean'
'Apsey, Ellen A.'
'Mahon, Mary F.'
'Frost, Christopher G.'

_publ_section_title
;
 Ratiometric electrochemical detection of hydrogen peroxide and glucose.
;
_journal_issue 11
_journal_name_full 'Organic &amp; biomolecular chemistry'
_journal_page_first 2459
_journal_page_last 2466
_journal_paper_doi 10.1039/c7ob00211d
_journal_volume 15
_journal_year 2017
_chemical_formula_moiety 'C24 H28 B Fe N O4'
_chemical_formula_sum 'C24 H28 B Fe N O4'
_chemical_formula_weight 461.13
_chemical_name_systematic
;
 ? 
;
_space_group_crystal_system triclinic
_space_group_IT_number 2
_space_group_name_Hall '-P 1'
_space_group_name_H-M_alt 'P -1'
_symmetry_space_group_name_Hall '-P 1'
_symmetry_space_group_name_H-M 'P -1'
_atom_sites_solution_hydrogens mixed
_atom_sites_solution_primary direct
_audit_creation_date 2017-01-18
_audit_creation_method
;
Olex2 1.2
(compiled 2017.01.04 svn.r3372 for OlexSys, GUI svn.r5289)
;
_audit_update_record
;
2017-01-18 deposited with the CCDC.
2017-02-21 downloaded from the CCDC.
;
_cell_angle_alpha 109.219(4)
_cell_angle_beta 93.721(3)
_cell_angle_gamma 115.017(4)
_cell_formula_units_Z 2
_cell_length_a 9.8839(4)
_cell_length_b 9.9233(4)
_cell_length_c 13.1134(5)
_cell_measurement_reflns_used 6167
_cell_measurement_temperature 150(2)
_cell_measurement_theta_max 71.8450
_cell_measurement_theta_min 5.1450
_cell_volume 1068.78(9)
_computing_cell_refinement
;
CrysAlisPro, Agilent Technologies,
Version 1.171.37.33 (release 27-03-2014 CrysAlis171 .NET)
(compiled Mar 27 2014,17:12:48)
;
_computing_data_collection
;
CrysAlisPro, Agilent Technologies,
Version 1.171.37.33 (release 27-03-2014 CrysAlis171 .NET)
(compiled Mar 27 2014,17:12:48)
;
_computing_data_reduction
;
CrysAlisPro, Agilent Technologies,
Version 1.171.37.33 (release 27-03-2014 CrysAlis171 .NET)
(compiled Mar 27 2014,17:12:48)
;
_computing_molecular_graphics 'Olex2 (Dolomanov et al., 2009)'
_computing_publication_material 'Olex2 (Dolomanov et al., 2009)'
_computing_structure_refinement 'ShelXL (Sheldrick, 2015)'
_computing_structure_solution 'ShelXS (Sheldrick, 2008)'
_diffrn_ambient_temperature 150.15
_diffrn_detector_area_resol_mean 8.1150
_diffrn_detector_type EosS2
_diffrn_measured_fraction_theta_full 0.999
_diffrn_measured_fraction_theta_max 0.993
_diffrn_measurement_device 'four-circle diffractometer'
_diffrn_measurement_device_type 'SuperNova, Dual, Cu at zero, EosS2'
_diffrn_measurement_method '\w scans'
_diffrn_radiation_type CuK\a
_diffrn_radiation_wavelength 1.54184
_diffrn_reflns_av_R_equivalents 0.0448
_diffrn_reflns_av_unetI/netI 0.0528
_diffrn_reflns_Laue_measured_fraction_full 0.999
_diffrn_reflns_Laue_measured_fraction_max 0.993
_diffrn_reflns_limit_h_max 12
_diffrn_reflns_limit_h_min -12
_diffrn_reflns_limit_k_max 11
_diffrn_reflns_limit_k_min -12
_diffrn_reflns_limit_l_max 15
_diffrn_reflns_limit_l_min -16
_diffrn_reflns_number 10333
_diffrn_reflns_point_group_measured_fraction_full 0.999
_diffrn_reflns_point_group_measured_fraction_max 0.993
_diffrn_reflns_theta_full 67.684
_diffrn_reflns_theta_max 71.970
_diffrn_reflns_theta_min 5.162
_exptl_absorpt_coefficient_mu 5.914
_exptl_absorpt_correction_T_max 1.00000
_exptl_absorpt_correction_T_min 0.80602
_exptl_absorpt_correction_type multi-scan
_exptl_absorpt_process_details
;
CrysAlisPro, Agilent Technologies,
Version 1.171.37.33 (release 27-03-2014 CrysAlis171 .NET)
(compiled Mar 27 2014,17:12:48)
Empirical absorption correction using spherical harmonics,
 implemented in SCALE3 ABSPACK scaling algorithm.
;
_exptl_crystal_colour yellow
_exptl_crystal_colour_primary yellow
_exptl_crystal_density_diffrn 1.433
_exptl_crystal_density_method 'not measured'
_exptl_crystal_description block
_exptl_crystal_F_000 484
_exptl_crystal_size_max 0.2
_exptl_crystal_size_mid 0.15
_exptl_crystal_size_min 0.12
_refine_diff_density_max 0.466
_refine_diff_density_min -0.398
_refine_diff_density_rms 0.075
_refine_ls_extinction_method none
_refine_ls_goodness_of_fit_ref 1.033
_refine_ls_hydrogen_treatment mixed
_refine_ls_matrix_type full
_refine_ls_number_parameters 288
_refine_ls_number_reflns 4176
_refine_ls_number_restraints 1
_refine_ls_restrained_S_all 1.033
_refine_ls_R_factor_all 0.0439
_refine_ls_R_factor_gt 0.0421
_refine_ls_shift/su_max 0.001
_refine_ls_shift/su_mean 0.000
_refine_ls_structure_factor_coef Fsqd
_refine_ls_weighting_details 'w=1/[\s^2^(Fo^2^)+(0.0723P)^2^+0.1046P] where P=(Fo^2^+2Fc^2^)/3'
_refine_ls_weighting_scheme calc
_refine_ls_wR_factor_gt 0.1088
_refine_ls_wR_factor_ref 0.1112
_reflns_Friedel_coverage 0.000
_reflns_number_gt 3987
_reflns_number_total 4176
_reflns_threshold_expression 'I > 2\s(I)'
_cod_data_source_file c7ob00211d2.cif
_cod_data_source_block s15cgf1
_cod_depositor_comments 'Adding full bibliography for 7155504.cif.'
_cod_original_cell_volume 1068.78(8)
_cod_database_code 7155504
_shelx_shelxl_version_number 2014/7
_shelx_space_group_comment
;
The symmetry employed for this shelxl refinement is uniquely defined
by the following loop, which should always be used as a source of
symmetry information in preference to the above space-group names.
They are only intended as comments.
;
_olex2_refinement_description
;
1. Fixed Uiso
 At 1.2 times of:
  All C(H) groups, All C(H,H) groups
 At 1.5 times of:
  All C(H,H,H) groups
2. Restrained distances
 H1-N1
 0.98 with sigma of 0.005
3.a Secondary CH2 refined with riding coordinates:
 C12(H12A,H12B)
3.b Aromatic/amide H refined with riding coordinates:
 C1(H1A), C2(H2), C3(H3), C4(H4), C5(H5), C6(H6), C7(H7), C8(H8), C9(H9),
 C14(H14), C15(H15), C17(H17), C18(H18)
3.c Idealised Me refined as rotating group:
 C21(H21A,H21B,H21C), C22(H22A,H22B,H22C), C23(H23A,H23B,H23C), C24(H24A,H24B,
 H24C)
;
_olex2_submission_special_instructions 'No special instructions were received'

loop_
_space_group_symop_operation_xyz
'x, y, z'
'-x, -y, -z'

loop_
_atom_site_label
_atom_site_type_symbol
_atom_site_fract_x
_atom_site_fract_y
_atom_site_fract_z
_atom_site_U_iso_or_equiv
_atom_site_adp_type
_atom_site_occupancy
_atom_site_site_symmetry_order
_atom_site_calc_flag
_atom_site_refinement_flags_posn
Fe1 Fe 0.70617(3) 0.94792(3) 0.62145(2) 0.01578(12) Uani 1 1 d .
O1 O 1.19227(17) 1.46823(17) 0.69160(13) 0.0225(3) Uani 1 1 d .
O2 O 0.94153(19) 1.3753(2) 0.61349(14) 0.0289(4) Uani 1 1 d .
O3 O 1.21265(17) 2.28347(18) 0.93283(12) 0.0206(3) Uani 1 1 d .
O4 O 1.3038(2) 2.2330(2) 1.07220(13) 0.0330(4) Uani 1 1 d .
N1 N 1.01372(19) 1.2786(2) 0.73160(15) 0.0203(4) Uani 1 1 d D
C1 C 0.6321(3) 0.8937(3) 0.45717(17) 0.0271(5) Uani 1 1 d .
H1A H 0.6036 0.9561 0.4277 0.032 Uiso 1 1 calc R
C2 C 0.5317(3) 0.7681(3) 0.48734(18) 0.0308(5) Uani 1 1 d .
H2 H 0.4247 0.7317 0.4813 0.037 Uiso 1 1 calc R
C3 C 0.6201(3) 0.7068(3) 0.52809(19) 0.0331(5) Uani 1 1 d .
H3 H 0.5823 0.6225 0.5545 0.040 Uiso 1 1 calc R
C4 C 0.7748(3) 0.7936(3) 0.5226(2) 0.0319(5) Uani 1 1 d .
H4 H 0.8582 0.7771 0.5443 0.038 Uiso 1 1 calc R
C5 C 0.7822(3) 0.9098(3) 0.47858(18) 0.0285(5) Uani 1 1 d .
H5 H 0.8714 0.9845 0.4659 0.034 Uiso 1 1 calc R
C6 C 0.7247(2) 1.1711(2) 0.70872(17) 0.0195(4) Uani 1 1 d .
H6 H 0.7081 1.2385 0.6777 0.023 Uiso 1 1 calc R
C7 C 0.6111(2) 1.0497(3) 0.73706(17) 0.0214(4) Uani 1 1 d .
H7 H 0.5056 1.0230 0.7285 0.026 Uiso 1 1 calc R
C8 C 0.6833(2) 0.9760(2) 0.78016(16) 0.0199(4) Uani 1 1 d .
H8 H 0.6345 0.8919 0.8055 0.024 Uiso 1 1 calc R
C9 C 0.8416(2) 1.0504(2) 0.77864(16) 0.0192(4) Uani 1 1 d .
H9 H 0.9167 1.0239 0.8020 0.023 Uiso 1 1 calc R
C10 C 0.8672(2) 1.1720(2) 0.73569(16) 0.0173(4) Uani 1 1 d .
C11 C 1.0389(2) 1.3739(2) 0.67314(17) 0.0191(4) Uani 1 1 d .
C12 C 1.2361(3) 1.5905(2) 0.64572(19) 0.0233(4) Uani 1 1 d .
H12A H 1.1618 1.5484 0.5745 0.028 Uiso 1 1 calc R
H12B H 1.3390 1.6162 0.6304 0.028 Uiso 1 1 calc R
C13 C 1.2396(2) 1.7427(2) 0.72565(17) 0.0189(4) Uani 1 1 d .
C14 C 1.1832(2) 1.8282(3) 0.68678(17) 0.0203(4) Uani 1 1 d .
H14 H 1.1386 1.7891 0.6098 0.024 Uiso 1 1 calc R
C15 C 1.1922(2) 1.9717(3) 0.76108(18) 0.0206(4) Uani 1 1 d .
H15 H 1.1553 2.0303 0.7335 0.025 Uiso 1 1 calc R
C16 C 1.2543(2) 2.0309(2) 0.87486(17) 0.0186(4) Uani 1 1 d .
C17 C 1.3108(2) 1.9430(3) 0.91200(17) 0.0210(4) Uani 1 1 d .
H17 H 1.3538 1.9806 0.9890 0.025 Uiso 1 1 calc R
C18 C 1.3051(3) 1.8026(3) 0.83868(18) 0.0227(4) Uani 1 1 d .
H18 H 1.3463 1.7466 0.8657 0.027 Uiso 1 1 calc R
C19 C 1.2099(2) 2.4001(2) 1.03535(17) 0.0200(4) Uani 1 1 d .
C20 C 1.2988(3) 2.3832(3) 1.12986(17) 0.0233(4) Uani 1 1 d .
C21 C 1.0415(3) 2.3470(4) 1.0358(2) 0.0363(6) Uani 1 1 d .
H21A H 0.9892 2.3471 0.9697 0.055 Uiso 1 1 calc GR
H21B H 1.0335 2.4219 1.1028 0.055 Uiso 1 1 calc GR
H21C H 0.9931 2.2376 1.0351 0.055 Uiso 1 1 calc GR
C22 C 1.2813(4) 2.5637(3) 1.0284(2) 0.0380(6) Uani 1 1 d .
H22A H 1.3889 2.5964 1.0253 0.057 Uiso 1 1 calc GR
H22B H 1.2764 2.6435 1.0941 0.057 Uiso 1 1 calc GR
H22C H 1.2250 2.5574 0.9612 0.057 Uiso 1 1 calc GR
C23 C 1.2178(4) 2.3637(4) 1.2226(2) 0.0389(6) Uani 1 1 d .
H23A H 1.1162 2.2682 1.1913 0.058 Uiso 1 1 calc GR
H23B H 1.2060 2.4601 1.2596 0.058 Uiso 1 1 calc GR
H23C H 1.2789 2.3502 1.2766 0.058 Uiso 1 1 calc GR
C24 C 1.4638(3) 2.5165(4) 1.1792(2) 0.0443(7) Uani 1 1 d .
H24A H 1.5158 2.4915 1.2310 0.066 Uiso 1 1 calc GR
H24B H 1.4647 2.6197 1.2191 0.066 Uiso 1 1 calc GR
H24C H 1.5174 2.5245 1.1194 0.066 Uiso 1 1 calc GR
B1 B 1.2580(3) 2.1860(3) 0.9611(2) 0.0194(4) Uani 1 1 d .
H1 H 1.100(2) 1.287(4) 0.779(2) 0.030(7) Uiso 1 1 d D

loop_
_atom_site_aniso_label
_atom_site_aniso_U_11
_atom_site_aniso_U_22
_atom_site_aniso_U_33
_atom_site_aniso_U_23
_atom_site_aniso_U_13
_atom_site_aniso_U_12
Fe1 0.01773(17) 0.01323(17) 0.01323(17) 0.00498(12) 0.00173(11) 0.00503(13)
O1 0.0216(7) 0.0142(7) 0.0313(8) 0.0091(6) 0.0086(6) 0.0076(6)
O2 0.0262(8) 0.0309(9) 0.0306(8) 0.0183(7) 0.0038(7) 0.0100(7)
O3 0.0301(7) 0.0207(7) 0.0153(7) 0.0058(6) 0.0056(6) 0.0166(6)
O4 0.0596(11) 0.0346(9) 0.0185(8) 0.0070(7) 0.0056(7) 0.0373(9)
N1 0.0166(8) 0.0166(8) 0.0237(9) 0.0086(7) 0.0005(7) 0.0044(7)
C1 0.0328(11) 0.0294(12) 0.0105(9) 0.0065(8) -0.0015(8) 0.0092(10)
C2 0.0269(11) 0.0284(12) 0.0153(10) 0.0027(8) -0.0041(8) -0.0001(9)
C3 0.0491(14) 0.0111(10) 0.0216(11) 0.0008(8) 0.0003(10) 0.0044(9)
C4 0.0461(14) 0.0274(12) 0.0227(11) 0.0008(9) 0.0079(10) 0.0245(11)
C5 0.0339(11) 0.0308(12) 0.0163(10) 0.0066(9) 0.0102(9) 0.0128(10)
C6 0.0240(10) 0.0145(9) 0.0208(10) 0.0055(7) 0.0054(8) 0.0107(8)
C7 0.0216(9) 0.0234(10) 0.0195(10) 0.0072(8) 0.0079(8) 0.0113(8)
C8 0.0266(10) 0.0207(10) 0.0109(9) 0.0071(7) 0.0051(7) 0.0093(8)
C9 0.0241(9) 0.0187(10) 0.0124(9) 0.0049(7) -0.0012(7) 0.0097(8)
C10 0.0196(9) 0.0112(9) 0.0146(9) 0.0022(7) 0.0007(7) 0.0043(7)
C11 0.0210(9) 0.0128(9) 0.0189(9) 0.0030(7) 0.0057(8) 0.0062(8)
C12 0.0270(10) 0.0150(10) 0.0280(11) 0.0090(8) 0.0141(9) 0.0087(8)
C13 0.0180(8) 0.0133(9) 0.0236(10) 0.0066(8) 0.0105(8) 0.0055(7)
C14 0.0192(9) 0.0208(10) 0.0175(9) 0.0055(8) 0.0047(7) 0.0078(8)
C15 0.0217(9) 0.0220(10) 0.0221(10) 0.0091(8) 0.0058(8) 0.0135(8)
C16 0.0196(8) 0.0179(9) 0.0203(10) 0.0084(8) 0.0066(7) 0.0096(7)
C17 0.0291(10) 0.0208(10) 0.0158(9) 0.0073(8) 0.0060(8) 0.0139(9)
C18 0.0293(10) 0.0208(10) 0.0255(11) 0.0130(8) 0.0094(9) 0.0149(9)
C19 0.0276(10) 0.0195(10) 0.0166(9) 0.0055(8) 0.0062(8) 0.0154(8)
C20 0.0312(11) 0.0261(11) 0.0163(9) 0.0048(8) 0.0040(8) 0.0198(9)
C21 0.0325(12) 0.0505(16) 0.0303(12) 0.0088(11) 0.0070(10) 0.0287(12)
C22 0.0651(17) 0.0234(12) 0.0300(12) 0.0116(10) 0.0136(12) 0.0237(12)
C23 0.0669(18) 0.0486(16) 0.0229(12) 0.0200(11) 0.0193(12) 0.0405(15)
C24 0.0300(12) 0.0487(17) 0.0381(15) -0.0009(12) -0.0041(11) 0.0198(12)
B1 0.0212(10) 0.0196(11) 0.0201(11) 0.0087(9) 0.0061(8) 0.0110(9)

loop_
_atom_type_symbol
_atom_type_description
_atom_type_scat_dispersion_real
_atom_type_scat_dispersion_imag
_atom_type_scat_source
C C 0.0181 0.0091 'International Tables Vol C Tables 4.2.6.8 and 6.1.1.4'
H H 0.0000 0.0000 'International Tables Vol C Tables 4.2.6.8 and 6.1.1.4'
N N 0.0311 0.0180 'International Tables Vol C Tables 4.2.6.8 and 6.1.1.4'
O O 0.0492 0.0322 'International Tables Vol C Tables 4.2.6.8 and 6.1.1.4'
Fe Fe -1.1336 3.1974 'International Tables Vol C Tables 4.2.6.8 and 6.1.1.4'
B B 0.0090 0.0039 'International Tables Vol C Tables 4.2.6.8 and 6.1.1.4'

loop_
_geom_angle_atom_site_label_1
_geom_angle_atom_site_label_2
_geom_angle_atom_site_label_3
_geom_angle
C1 Fe1 C2 40.72(9)
C1 Fe1 C4 68.64(10)
C1 Fe1 C5 40.75(10)
C1 Fe1 C6 106.80(9)
C1 Fe1 C7 120.17(9)
C1 Fe1 C8 155.39(9)
C1 Fe1 C9 162.29(10)
C1 Fe1 C10 124.93(9)
C2 Fe1 C6 125.26(10)
C2 Fe1 C8 120.79(9)
C2 Fe1 C10 162.28(10)
C3 Fe1 C1 68.53(10)
C3 Fe1 C2 40.71(11)
C3 Fe1 C4 40.81(11)
C3 Fe1 C5 68.73(10)
C3 Fe1 C6 162.96(11)
C3 Fe1 C7 125.98(10)
C3 Fe1 C8 108.18(9)
C3 Fe1 C9 120.56(9)
C3 Fe1 C10 155.40(10)
C4 Fe1 C2 68.63(11)
C4 Fe1 C5 40.93(10)
C4 Fe1 C6 154.46(10)
C4 Fe1 C7 163.22(10)
C4 Fe1 C8 125.81(10)
C4 Fe1 C9 107.44(9)
C4 Fe1 C10 120.06(10)
C5 Fe1 C2 68.64(10)
C5 Fe1 C6 119.18(9)
C5 Fe1 C7 154.67(10)
C5 Fe1 C8 162.83(10)
C5 Fe1 C9 125.12(9)
C5 Fe1 C10 106.96(9)
C6 Fe1 C10 40.61(8)
C7 Fe1 C2 107.87(10)
C7 Fe1 C6 40.96(8)
C7 Fe1 C8 40.69(8)
C7 Fe1 C9 68.57(8)
C7 Fe1 C10 68.32(8)
C8 Fe1 C6 68.82(8)
C8 Fe1 C10 68.41(8)
C9 Fe1 C2 155.61(10)
C9 Fe1 C6 68.86(8)
C9 Fe1 C8 40.72(8)
C9 Fe1 C10 40.83(8)
C11 O1 C12 115.33(16)
B1 O3 C19 107.91(16)
B1 O4 C20 109.22(17)
C10 N1 H1 115.2(18)
C11 N1 C10 124.04(17)
C11 N1 H1 120.6(18)
Fe1 C1 H1A 126.2
C2 C1 Fe1 69.84(12)
C2 C1 H1A 125.8
C5 C1 Fe1 69.71(12)
C5 C1 H1A 125.8
C5 C1 C2 108.4(2)
Fe1 C2 H2 126.6
C1 C2 Fe1 69.44(12)
C1 C2 H2 126.1
C3 C2 Fe1 69.40(13)
C3 C2 C1 107.8(2)
C3 C2 H2 126.1
Fe1 C3 H3 126.1
C2 C3 Fe1 69.89(13)
C2 C3 H3 125.9
C2 C3 C4 108.2(2)
C4 C3 Fe1 69.69(13)
C4 C3 H3 125.9
Fe1 C4 H4 126.4
C3 C4 Fe1 69.50(13)
C3 C4 H4 126.1
C3 C4 C5 107.8(2)
C5 C4 Fe1 69.56(13)
C5 C4 H4 126.1
Fe1 C5 H5 126.4
C1 C5 Fe1 69.55(12)
C1 C5 C4 107.7(2)
C1 C5 H5 126.1
C4 C5 Fe1 69.50(13)
C4 C5 H5 126.1
Fe1 C6 H6 126.1
C7 C6 Fe1 69.24(11)
C7 C6 H6 126.3
C10 C6 Fe1 69.85(11)
C10 C6 H6 126.3
C10 C6 C7 107.30(18)
Fe1 C7 H7 126.2
C6 C7 Fe1 69.79(11)
C6 C7 H7 125.8
C8 C7 Fe1 69.77(11)
C8 C7 C6 108.42(18)
C8 C7 H7 125.8
Fe1 C8 H8 126.5
C7 C8 Fe1 69.54(11)
C7 C8 H8 126.0
C7 C8 C9 108.05(18)
C9 C8 Fe1 69.57(11)
C9 C8 H8 126.0
Fe1 C9 H9 125.8
C8 C9 Fe1 69.71(11)
C8 C9 H9 126.1
C8 C9 C10 107.81(17)
C10 C9 Fe1 69.98(11)
C10 C9 H9 126.1
N1 C10 Fe1 130.79(14)
N1 C10 C6 128.42(18)
N1 C10 C9 122.98(18)
C6 C10 Fe1 69.54(11)
C6 C10 C9 108.41(18)
C9 C10 Fe1 69.20(11)
O1 C11 N1 109.16(17)
O2 C11 O1 124.70(19)
O2 C11 N1 126.14(19)
O1 C12 H12A 109.5
O1 C12 H12B 109.5
O1 C12 C13 110.74(17)
H12A C12 H12B 108.1
C13 C12 H12A 109.5
C13 C12 H12B 109.5
C14 C13 C12 120.57(19)
C14 C13 C18 119.13(19)
C18 C13 C12 120.26(19)
C13 C14 H14 120.0
C13 C14 C15 119.92(19)
C15 C14 H14 120.0
C14 C15 H15 119.3
C16 C15 C14 121.48(19)
C16 C15 H15 119.3
C15 C16 C17 117.56(19)
C15 C16 B1 122.75(19)
C17 C16 B1 119.66(19)
C16 C17 H17 119.3
C18 C17 C16 121.31(19)
C18 C17 H17 119.3
C13 C18 H18 119.7
C17 C18 C13 120.57(19)
C17 C18 H18 119.7
O3 C19 C20 103.71(15)
O3 C19 C21 106.34(18)
O3 C19 C22 107.45(18)
C21 C19 C20 113.25(19)
C22 C19 C20 116.0(2)
C22 C19 C21 109.3(2)
O4 C20 C19 103.14(16)
O4 C20 C23 107.54(19)
O4 C20 C24 107.24(19)
C23 C20 C19 114.64(19)
C24 C20 C19 113.9(2)
C24 C20 C23 109.7(2)
C19 C21 H21A 109.5
C19 C21 H21B 109.5
C19 C21 H21C 109.5
H21A C21 H21B 109.5
H21A C21 H21C 109.5
H21B C21 H21C 109.5
C19 C22 H22A 109.5
C19 C22 H22B 109.5
C19 C22 H22C 109.5
H22A C22 H22B 109.5
H22A C22 H22C 109.5
H22B C22 H22C 109.5
C20 C23 H23A 109.5
C20 C23 H23B 109.5
C20 C23 H23C 109.5
H23A C23 H23B 109.5
H23A C23 H23C 109.5
H23B C23 H23C 109.5
C20 C24 H24A 109.5
C20 C24 H24B 109.5
C20 C24 H24C 109.5
H24A C24 H24B 109.5
H24A C24 H24C 109.5
H24B C24 H24C 109.5
O3 B1 C16 124.00(19)
O4 B1 O3 113.77(19)
O4 B1 C16 122.22(19)

loop_
_geom_bond_atom_site_label_1
_geom_bond_atom_site_label_2
_geom_bond_distance
Fe1 C1 2.041(2)
Fe1 C2 2.046(2)
Fe1 C3 2.040(2)
Fe1 C4 2.042(2)
Fe1 C5 2.043(2)
Fe1 C6 2.052(2)
Fe1 C7 2.045(2)
Fe1 C8 2.0475(19)
Fe1 C9 2.0457(19)
Fe1 C10 2.0561(19)
O1 C11 1.355(3)
O1 C12 1.447(2)
O2 C11 1.208(3)
O3 C19 1.468(2)
O3 B1 1.361(3)
O4 C20 1.456(2)
O4 B1 1.354(3)
N1 C10 1.404(3)
N1 C11 1.359(3)
N1 H1 0.977(5)
C1 H1A 0.9500
C1 C2 1.422(3)
C1 C5 1.422(3)
C2 H2 0.9500
C2 C3 1.421(4)
C3 H3 0.9500
C3 C4 1.423(4)
C4 H4 0.9500
C4 C5 1.429(4)
C5 H5 0.9500
C6 H6 0.9500
C6 C7 1.433(3)
C6 C10 1.426(3)
C7 H7 0.9500
C7 C8 1.423(3)
C8 H8 0.9500
C8 C9 1.424(3)
C9 H9 0.9500
C9 C10 1.431(3)
C12 H12A 0.9900
C12 H12B 0.9900
C12 C13 1.513(3)
C13 C14 1.393(3)
C13 C18 1.393(3)
C14 H14 0.9500
C14 C15 1.397(3)
C15 H15 0.9500
C15 C16 1.395(3)
C16 C17 1.402(3)
C16 B1 1.566(3)
C17 H17 0.9500
C17 C18 1.383(3)
C18 H18 0.9500
C19 C20 1.567(3)
C19 C21 1.520(3)
C19 C22 1.510(3)
C20 C23 1.519(3)
C20 C24 1.518(4)
C21 H21A 0.9800
C21 H21B 0.9800
C21 H21C 0.9800
C22 H22A 0.9800
C22 H22B 0.9800
C22 H22C 0.9800
C23 H23A 0.9800
C23 H23B 0.9800
C23 H23C 0.9800
C24 H24A 0.9800
C24 H24B 0.9800
C24 H24C 0.9800

loop_
_geom_torsion_atom_site_label_1
_geom_torsion_atom_site_label_2
_geom_torsion_atom_site_label_3
_geom_torsion_atom_site_label_4
_geom_torsion
Fe1 C1 C2 C3 -58.98(16)
Fe1 C1 C5 C4 59.22(15)
Fe1 C2 C3 C4 -59.34(16)
Fe1 C3 C4 C5 -59.21(16)
Fe1 C4 C5 C1 -59.25(15)
Fe1 C6 C7 C8 59.27(14)
Fe1 C6 C10 N1 126.4(2)
Fe1 C6 C10 C9 -58.41(14)
Fe1 C7 C8 C9 59.11(14)
Fe1 C8 C9 C10 59.85(14)
Fe1 C9 C10 N1 -125.92(19)
Fe1 C9 C10 C6 58.62(14)
O1 C12 C13 C14 -139.16(19)
O1 C12 C13 C18 43.4(3)
O3 C19 C20 O4 -14.6(2)
O3 C19 C20 C23 -131.2(2)
O3 C19 C20 C24 101.3(2)
C1 C2 C3 Fe1 59.00(16)
C1 C2 C3 C4 -0.3(3)
C2 C1 C5 Fe1 -59.35(16)
C2 C1 C5 C4 -0.1(3)
C2 C3 C4 Fe1 59.47(16)
C2 C3 C4 C5 0.3(3)
C3 C4 C5 Fe1 59.17(16)
C3 C4 C5 C1 -0.1(3)
C5 C1 C2 Fe1 59.27(16)
C5 C1 C2 C3 0.3(3)
C6 C7 C8 Fe1 -59.29(14)
C6 C7 C8 C9 -0.2(2)
C7 C6 C10 Fe1 59.36(14)
C7 C6 C10 N1 -174.19(19)
C7 C6 C10 C9 0.9(2)
C7 C8 C9 Fe1 -59.09(14)
C7 C8 C9 C10 0.8(2)
C8 C9 C10 Fe1 -59.68(14)
C8 C9 C10 N1 174.40(18)
C8 C9 C10 C6 -1.1(2)
C10 N1 C11 O1 176.65(17)
C10 N1 C11 O2 -3.7(3)
C10 C6 C7 Fe1 -59.74(14)
C10 C6 C7 C8 -0.5(2)
C11 O1 C12 C13 86.0(2)
C11 N1 C10 Fe1 77.1(3)
C11 N1 C10 C6 -18.4(3)
C11 N1 C10 C9 167.13(19)
C12 O1 C11 O2 7.7(3)
C12 O1 C11 N1 -172.63(16)
C12 C13 C14 C15 -177.71(18)
C12 C13 C18 C17 179.05(19)
C13 C14 C15 C16 -1.3(3)
C14 C13 C18 C17 1.6(3)
C14 C15 C16 C17 1.4(3)
C14 C15 C16 B1 -176.60(19)
C15 C16 C17 C18 -0.1(3)
C15 C16 B1 O3 -5.2(3)
C15 C16 B1 O4 173.1(2)
C16 C17 C18 C13 -1.4(3)
C17 C16 B1 O3 176.8(2)
C17 C16 B1 O4 -4.9(3)
C18 C13 C14 C15 -0.3(3)
C19 O3 B1 O4 -7.1(3)
C19 O3 B1 C16 171.30(19)
C20 O4 B1 O3 -3.1(3)
C20 O4 B1 C16 178.39(19)
C21 C19 C20 O4 100.2(2)
C21 C19 C20 C23 -16.4(3)
C21 C19 C20 C24 -143.9(2)
C22 C19 C20 O4 -132.2(2)
C22 C19 C20 C23 111.3(2)
C22 C19 C20 C24 -16.3(3)
B1 O3 C19 C20 13.4(2)
B1 O3 C19 C21 -106.3(2)
B1 O3 C19 C22 136.7(2)
B1 O4 C20 C19 11.1(2)
B1 O4 C20 C23 132.7(2)
B1 O4 C20 C24 -109.4(2)
B1 C16 C17 C18 178.0(2)
